data_7702162
loop_
_publ_author_name
'Begines, Emilio'
'Carrasco, Carlos J.'
'Montilla, Francisco'
'\'Alvarez, Eleuterio'
'Marchetti, Fabio'
'Pettinari, Riccardo'
'Pettinari, Claudio'
'Galindo, Agust\'in'

_publ_section_title
;
 Oxidoperoxidomolybdenum(vi) complexes with acylpyrazolonate ligands:
 synthesis, structure and catalytic properties.
;
_journal_issue 1
_journal_name_full 'Dalton transactions (Cambridge, England : 2003)'
_journal_page_first 197
_journal_page_last 208
_journal_paper_doi 10.1039/c7dt03939e
_journal_volume 47
_journal_year 2017
_chemical_formula_moiety 'C16 H19 Mo N2 O7, C24 H20 P'
_chemical_formula_sum 'C40 H39 Mo N2 O7 P'
_chemical_formula_weight 786.64
_space_group_crystal_system triclinic
_space_group_IT_number 2
_space_group_name_Hall '-P 1'
_space_group_name_H-M_alt 'P -1'
_atom_sites_solution_hydrogens geom
_audit_creation_method SHELXL-2016/6
_audit_update_record
;
2017-10-19 deposited with the CCDC.
2017-11-27 downloaded from the CCDC.
;
_cell_angle_alpha 89.653(2)
_cell_angle_beta 87.507(2)
_cell_angle_gamma 71.931(2)
_cell_formula_units_Z 2
_cell_length_a 10.5112(6)
_cell_length_b 13.1936(7)
_cell_length_c 13.8181(8)
_cell_measurement_reflns_used 7211
_cell_measurement_temperature 193(2)
_cell_measurement_theta_max 30.53
_cell_measurement_theta_min 2.57
_cell_volume 1820.02(18)
_computing_cell_refinement 'Bruker SMART'
_computing_data_collection 'Bruker SMART'
_computing_data_reduction 'Bruker SAINT'
_computing_molecular_graphics 'Bruker SHELXTL'
_computing_publication_material 'Bruker SHELXTL'
_computing_structure_refinement 'SHELXL-2016/6 (Sheldrick, 2016)'
_computing_structure_solution 'Bruker SHELXTL'
_diffrn_ambient_temperature 193(2)
_diffrn_detector_area_resol_mean 8.26
_diffrn_measured_fraction_theta_full 0.987
_diffrn_measured_fraction_theta_max 0.987
_diffrn_measurement_device_type
;
 Bruker-Nonius X8kappa APEX II CCD area detector
;
_diffrn_measurement_method 'phi and omega scans with narrow frames'
_diffrn_radiation_monochromator graphite
_diffrn_radiation_source 'fine-focus sealed tube'
_diffrn_radiation_type MoK\a
_diffrn_radiation_wavelength 0.71073
_diffrn_reflns_av_R_equivalents 0.0300
_diffrn_reflns_av_unetI/netI 0.0228
_diffrn_reflns_Laue_measured_fraction_full 0.987
_diffrn_reflns_Laue_measured_fraction_max 0.987
_diffrn_reflns_limit_h_max 12
_diffrn_reflns_limit_h_min -12
_diffrn_reflns_limit_k_max 15
_diffrn_reflns_limit_k_min -15
_diffrn_reflns_limit_l_max 16
_diffrn_reflns_limit_l_min -16
_diffrn_reflns_number 30917
_diffrn_reflns_point_group_measured_fraction_full 0.987
_diffrn_reflns_point_group_measured_fraction_max 0.987
_diffrn_reflns_theta_full 25.242
_diffrn_reflns_theta_max 25.248
_diffrn_reflns_theta_min 1.475
_exptl_absorpt_coefficient_mu 0.457
_exptl_absorpt_correction_T_max 0.746
_exptl_absorpt_correction_T_min 0.610
_exptl_absorpt_correction_type multi-scan
_exptl_absorpt_process_details
;
program SADABS, Bruker (2001).
;
_exptl_crystal_colour yellow
_exptl_crystal_density_diffrn 1.435
_exptl_crystal_description plate
_exptl_crystal_F_000 812
_exptl_crystal_size_max 0.500
_exptl_crystal_size_mid 0.400
_exptl_crystal_size_min 0.300
_refine_diff_density_max 0.813
_refine_diff_density_min -0.831
_refine_diff_density_rms 0.055
_refine_ls_extinction_method none
_refine_ls_goodness_of_fit_ref 1.055
_refine_ls_hydrogen_treatment constr
_refine_ls_matrix_type full
_refine_ls_number_parameters 464
_refine_ls_number_reflns 6498
_refine_ls_number_restraints 0
_refine_ls_restrained_S_all 1.055
_refine_ls_R_factor_all 0.0285
_refine_ls_R_factor_gt 0.0265
_refine_ls_shift/su_max 0.000
_refine_ls_shift/su_mean 0.000
_refine_ls_structure_factor_coef Fsqd
_refine_ls_weighting_details 'w=1/[\s^2^(Fo^2^)+(0.0417P)^2^+0.9729P] where P=(Fo^2^+2Fc^2^)/3'
_refine_ls_weighting_scheme calc
_refine_ls_wR_factor_gt 0.0730
_refine_ls_wR_factor_ref 0.0743
_reflns_Friedel_coverage 0.000
_reflns_number_gt 6106
_reflns_number_total 6498
_reflns_threshold_expression 'I > 2\s(I)'
_cod_data_source_file c7dt03939e2.cif
_cod_data_source_block 1
_cod_database_code 7702162
_shelx_shelxl_version_number 2016/6
_shelx_space_group_comment
; 
The symmetry employed for this shelxl refinement is uniquely defined 
by the following loop, which should always be used as a source of 
symmetry information in preference to the above space-group names. 
They are only intended as comments. 
;
_shelx_estimated_absorpt_t_min 0.804
_shelx_estimated_absorpt_t_max 0.875

loop_
_space_group_symop_operation_xyz
'x, y, z'
'-x, -y, -z'

loop_
_atom_site_label
_atom_site_type_symbol
_atom_site_fract_x
_atom_site_fract_y
_atom_site_fract_z
_atom_site_U_iso_or_equiv
_atom_site_adp_type
_atom_site_occupancy
_atom_site_site_symmetry_order
_atom_site_calc_flag
_atom_site_refinement_flags_posn
_atom_site_refinement_flags_adp
Mo1 Mo 1.09013(2) 0.20104(2) 0.25829(2) 0.02378(7) Uani 1 1 d . .
O1 O 0.96550(13) 0.10708(11) 0.24350(9) 0.0294(3) Uani 1 1 d . .
O2 O 1.08385(13) 0.19822(11) 0.09375(9) 0.0306(3) Uani 1 1 d . .
O3 O 1.07920(15) 0.18651(13) 0.37934(9) 0.0379(3) Uani 1 1 d . .
O4 O 0.93578(15) 0.32643(13) 0.23880(13) 0.0464(4) Uani 1 1 d . .
O5 O 1.06280(16) 0.35101(12) 0.24498(12) 0.0441(4) Uani 1 1 d . .
O6 O 1.27836(13) 0.17866(11) 0.23451(10) 0.0343(3) Uani 1 1 d . .
O7 O 1.24610(14) 0.07838(11) 0.22604(11) 0.0363(3) Uani 1 1 d . .
N1 N 0.74305(15) 0.05045(12) 0.08633(11) 0.0265(3) Uani 1 1 d . .
N2 N 0.80098(15) 0.05111(12) 0.17542(10) 0.0242(3) Uani 1 1 d . .
C1 C 0.90008(17) 0.09723(14) 0.16861(12) 0.0229(3) Uani 1 1 d . .
C2 C 0.90996(18) 0.12639(14) 0.07115(12) 0.0232(4) Uani 1 1 d . .
C3 C 0.80911(18) 0.09400(14) 0.02474(12) 0.0241(4) Uani 1 1 d . .
C4 C 1.00730(18) 0.17508(14) 0.03704(12) 0.0245(4) Uani 1 1 d . .
C5 C 1.02142(19) 0.19985(15) -0.06842(13) 0.0272(4) Uani 1 1 d . .
H5A H 0.972595 0.161489 -0.106229 0.033 Uiso 1 1 calc R U
H5B H 1.117271 0.172377 -0.089453 0.033 Uiso 1 1 calc R U
C6 C 0.96814(19) 0.32053(16) -0.09256(14) 0.0317(4) Uani 1 1 d . .
C7 C 1.0690(2) 0.37667(17) -0.06670(18) 0.0436(5) Uani 1 1 d . .
H7A H 1.154451 0.343052 -0.102095 0.065 Uiso 1 1 calc R U
H7B H 1.082366 0.371045 0.003114 0.065 Uiso 1 1 calc R U
H7C H 1.034935 0.452001 -0.084484 0.065 Uiso 1 1 calc R U
C8 C 0.8335(2) 0.37490(18) -0.03887(17) 0.0415(5) Uani 1 1 d . .
H8A H 0.845761 0.371747 0.031108 0.062 Uiso 1 1 calc R U
H8B H 0.768996 0.338146 -0.054584 0.062 Uiso 1 1 calc R U
H8C H 0.799798 0.449548 -0.058840 0.062 Uiso 1 1 calc R U
C9 C 0.9508(2) 0.3274(2) -0.20205(16) 0.0461(6) Uani 1 1 d . .
H9A H 0.919511 0.402467 -0.221200 0.069 Uiso 1 1 calc R U
H9B H 0.884970 0.292546 -0.219175 0.069 Uiso 1 1 calc R U
H9C H 1.036895 0.291751 -0.235878 0.069 Uiso 1 1 calc R U
C10 C 0.7701(2) 0.10046(16) -0.07868(13) 0.0311(4) Uani 1 1 d . .
H10A H 0.696629 0.070221 -0.084933 0.047 Uiso 1 1 calc R U
H10B H 0.847224 0.060192 -0.119907 0.047 Uiso 1 1 calc R U
H10C H 0.740923 0.175201 -0.098827 0.047 Uiso 1 1 calc R U
C11 C 0.74631(18) 0.01215(14) 0.25809(13) 0.0248(4) Uani 1 1 d . .
C12 C 0.8295(2) -0.04215(16) 0.32978(14) 0.0340(4) Uani 1 1 d . .
H12 H 0.923340 -0.053744 0.324012 0.041 Uiso 1 1 calc R U
C13 C 0.7735(2) -0.07892(18) 0.40945(16) 0.0409(5) Uani 1 1 d . .
H13 H 0.829419 -0.116891 0.458417 0.049 Uiso 1 1 calc R U
C14 C 0.6365(2) -0.06096(17) 0.41859(15) 0.0393(5) Uani 1 1 d . .
H14 H 0.598707 -0.085157 0.474331 0.047 Uiso 1 1 calc R U
C15 C 0.5548(2) -0.00778(16) 0.34657(15) 0.0353(4) Uani 1 1 d . .
H15 H 0.460909 0.004245 0.352859 0.042 Uiso 1 1 calc R U
C16 C 0.60920(19) 0.02787(14) 0.26560(14) 0.0286(4) Uani 1 1 d . .
H16 H 0.553380 0.062880 0.215384 0.034 Uiso 1 1 calc R U
P1 P 0.52314(4) 0.63711(3) 0.30179(3) 0.02168(10) Uani 1 1 d . .
C17 C 0.55093(18) 0.68911(14) 0.18501(12) 0.0244(4) Uani 1 1 d . .
C18 C 0.58842(19) 0.78197(15) 0.17953(13) 0.0282(4) Uani 1 1 d . .
H18 H 0.603500 0.814956 0.236969 0.034 Uiso 1 1 calc R U
C19 C 0.60350(19) 0.82571(16) 0.08964(15) 0.0332(4) Uani 1 1 d . .
H19 H 0.626138 0.890000 0.085685 0.040 Uiso 1 1 calc R U
C20 C 0.5856(2) 0.77570(18) 0.00592(15) 0.0394(5) Uani 1 1 d . .
H20 H 0.597367 0.805025 -0.055524 0.047 Uiso 1 1 calc R U
C21 C 0.5505(2) 0.68306(19) 0.01163(15) 0.0435(5) Uani 1 1 d . .
H21 H 0.538636 0.649000 -0.046149 0.052 Uiso 1 1 calc R U
C22 C 0.5323(2) 0.63942(16) 0.10036(14) 0.0334(4) Uani 1 1 d . .
H22 H 0.507446 0.576103 0.103652 0.040 Uiso 1 1 calc R U
C23 C 0.51020(18) 0.50562(14) 0.28743(12) 0.0243(4) Uani 1 1 d . .
C24 C 0.3883(2) 0.49565(16) 0.26012(15) 0.0328(4) Uani 1 1 d . .
H24 H 0.313959 0.557623 0.251831 0.039 Uiso 1 1 calc R U
C25 C 0.3755(2) 0.39595(17) 0.24512(15) 0.0372(5) Uani 1 1 d . .
H25 H 0.292473 0.389124 0.226645 0.045 Uiso 1 1 calc R U
C26 C 0.4840(2) 0.30630(17) 0.25715(16) 0.0405(5) Uani 1 1 d . .
H26 H 0.475251 0.237642 0.247060 0.049 Uiso 1 1 calc R U
C27 C 0.6052(2) 0.31550(17) 0.28375(17) 0.0425(5) Uani 1 1 d . .
H27 H 0.679154 0.253173 0.291837 0.051 Uiso 1 1 calc R U
C28 C 0.6196(2) 0.41503(15) 0.29867(15) 0.0333(4) Uani 1 1 d . .
H28 H 0.703123 0.421364 0.316375 0.040 Uiso 1 1 calc R U
C29 C 0.65919(18) 0.63442(14) 0.37707(13) 0.0246(4) Uani 1 1 d . .
C30 C 0.79056(19) 0.58798(16) 0.34137(14) 0.0308(4) Uani 1 1 d . .
H30 H 0.807826 0.559004 0.277604 0.037 Uiso 1 1 calc R U
C31 C 0.8957(2) 0.58450(17) 0.39984(15) 0.0364(5) Uani 1 1 d . .
H31 H 0.985436 0.551570 0.376581 0.044 Uiso 1 1 calc R U
C32 C 0.8706(2) 0.62877(17) 0.49183(15) 0.0381(5) Uani 1 1 d . .
H32 H 0.943215 0.627367 0.530920 0.046 Uiso 1 1 calc R U
C33 C 0.7408(2) 0.67495(18) 0.52731(15) 0.0380(5) Uani 1 1 d . .
H33 H 0.724374 0.705025 0.590674 0.046 Uiso 1 1 calc R U
C34 C 0.6339(2) 0.67753(16) 0.47046(14) 0.0316(4) Uani 1 1 d . .
H34 H 0.544423 0.708406 0.495030 0.038 Uiso 1 1 calc R U
C35 C 0.36986(18) 0.71915(14) 0.36050(13) 0.0248(4) Uani 1 1 d . .
C36 C 0.3116(2) 0.67591(16) 0.43626(14) 0.0331(4) Uani 1 1 d . .
H36 H 0.347677 0.602582 0.451754 0.040 Uiso 1 1 calc R U
C37 C 0.2013(2) 0.74022(18) 0.48868(15) 0.0385(5) Uani 1 1 d . .
H37 H 0.161595 0.711136 0.540395 0.046 Uiso 1 1 calc R U
C38 C 0.1488(2) 0.84698(17) 0.46576(16) 0.0395(5) Uani 1 1 d . .
H38 H 0.073406 0.891023 0.502189 0.047 Uiso 1 1 calc R U
C39 C 0.2053(2) 0.88996(16) 0.39027(16) 0.0381(5) Uani 1 1 d . .
H39 H 0.168617 0.963296 0.375041 0.046 Uiso 1 1 calc R U
C40 C 0.31577(19) 0.82617(15) 0.33655(13) 0.0283(4) Uani 1 1 d . .
H40 H 0.353938 0.855310 0.284023 0.034 Uiso 1 1 calc R U

loop_
_atom_site_aniso_label
_atom_site_aniso_U_11
_atom_site_aniso_U_22
_atom_site_aniso_U_33
_atom_site_aniso_U_23
_atom_site_aniso_U_13
_atom_site_aniso_U_12
Mo1 0.02259(10) 0.02914(10) 0.02211(10) -0.00399(6) -0.00479(6) -0.01107(7)
O1 0.0327(7) 0.0428(8) 0.0209(6) 0.0030(5) -0.0088(5) -0.0226(6)
O2 0.0284(7) 0.0435(8) 0.0249(6) 0.0025(6) -0.0065(5) -0.0178(6)
O3 0.0429(8) 0.0574(9) 0.0225(7) -0.0068(6) -0.0034(6) -0.0282(7)
O4 0.0278(8) 0.0417(8) 0.0649(11) -0.0017(7) -0.0024(7) -0.0040(7)
O5 0.0425(9) 0.0315(7) 0.0597(10) -0.0043(7) -0.0008(7) -0.0137(7)
O6 0.0276(7) 0.0418(8) 0.0382(8) -0.0036(6) -0.0061(6) -0.0167(6)
O7 0.0312(8) 0.0332(7) 0.0441(8) -0.0065(6) -0.0081(6) -0.0083(6)
N1 0.0262(8) 0.0281(8) 0.0264(8) -0.0022(6) -0.0114(6) -0.0086(7)
N2 0.0250(8) 0.0274(7) 0.0230(7) -0.0003(6) -0.0079(6) -0.0113(6)
C1 0.0204(9) 0.0237(8) 0.0249(9) -0.0029(7) -0.0056(7) -0.0068(7)
C2 0.0226(9) 0.0246(8) 0.0211(8) -0.0024(6) -0.0054(7) -0.0047(7)
C3 0.0226(9) 0.0230(8) 0.0245(9) -0.0025(7) -0.0071(7) -0.0032(7)
C4 0.0216(9) 0.0264(9) 0.0227(9) -0.0014(7) -0.0051(7) -0.0027(7)
C5 0.0244(9) 0.0325(10) 0.0231(9) 0.0005(7) -0.0025(7) -0.0060(8)
C6 0.0253(10) 0.0324(10) 0.0332(10) 0.0059(8) -0.0027(8) -0.0026(8)
C7 0.0354(12) 0.0334(11) 0.0605(14) 0.0022(10) -0.0034(10) -0.0082(9)
C8 0.0293(11) 0.0380(11) 0.0497(13) 0.0033(9) 0.0031(9) 0.0000(9)
C9 0.0430(13) 0.0539(14) 0.0346(12) 0.0162(10) -0.0046(9) -0.0051(11)
C10 0.0305(10) 0.0371(10) 0.0256(9) -0.0038(8) -0.0109(7) -0.0089(8)
C11 0.0286(10) 0.0212(8) 0.0265(9) -0.0034(7) -0.0033(7) -0.0102(7)
C12 0.0318(11) 0.0392(11) 0.0330(10) 0.0043(8) -0.0084(8) -0.0133(9)
C13 0.0505(14) 0.0408(11) 0.0341(11) 0.0072(9) -0.0094(9) -0.0173(10)
C14 0.0514(13) 0.0364(11) 0.0341(11) -0.0034(8) 0.0087(9) -0.0205(10)
C15 0.0328(11) 0.0315(10) 0.0430(11) -0.0082(8) 0.0059(9) -0.0127(9)
C16 0.0277(10) 0.0231(9) 0.0357(10) -0.0039(7) -0.0048(8) -0.0083(8)
P1 0.0218(2) 0.0219(2) 0.0212(2) -0.00079(16) -0.00414(17) -0.00622(18)
C17 0.0225(9) 0.0272(9) 0.0221(8) -0.0004(7) -0.0034(7) -0.0056(7)
C18 0.0271(10) 0.0304(9) 0.0270(9) -0.0010(7) -0.0025(7) -0.0085(8)
C19 0.0267(10) 0.0332(10) 0.0381(11) 0.0071(8) -0.0008(8) -0.0074(8)
C20 0.0386(12) 0.0499(13) 0.0271(10) 0.0089(9) -0.0028(8) -0.0099(10)
C21 0.0545(14) 0.0535(13) 0.0236(10) -0.0043(9) -0.0054(9) -0.0176(11)
C22 0.0394(11) 0.0346(10) 0.0281(10) -0.0033(8) -0.0046(8) -0.0138(9)
C23 0.0273(9) 0.0228(8) 0.0235(8) -0.0009(7) -0.0032(7) -0.0085(7)
C24 0.0295(10) 0.0294(10) 0.0405(11) 0.0028(8) -0.0103(8) -0.0093(8)
C25 0.0396(12) 0.0383(11) 0.0400(11) 0.0007(9) -0.0097(9) -0.0202(10)
C26 0.0528(14) 0.0282(10) 0.0446(12) -0.0048(9) -0.0041(10) -0.0183(10)
C27 0.0404(12) 0.0262(10) 0.0561(14) -0.0057(9) -0.0057(10) -0.0030(9)
C28 0.0287(10) 0.0285(10) 0.0415(11) -0.0035(8) -0.0059(8) -0.0064(8)
C29 0.0264(9) 0.0259(9) 0.0238(9) 0.0018(7) -0.0067(7) -0.0106(7)
C30 0.0291(10) 0.0377(10) 0.0261(9) 0.0024(8) -0.0036(7) -0.0106(8)
C31 0.0264(10) 0.0446(12) 0.0388(11) 0.0088(9) -0.0080(8) -0.0113(9)
C32 0.0389(12) 0.0429(11) 0.0382(11) 0.0095(9) -0.0194(9) -0.0189(10)
C33 0.0461(13) 0.0443(12) 0.0277(10) -0.0029(8) -0.0107(9) -0.0186(10)
C34 0.0323(10) 0.0356(10) 0.0281(10) -0.0032(8) -0.0042(8) -0.0119(9)
C35 0.0219(9) 0.0268(9) 0.0244(9) -0.0018(7) -0.0044(7) -0.0052(7)
C36 0.0307(10) 0.0306(10) 0.0354(10) 0.0046(8) -0.0009(8) -0.0057(8)
C37 0.0321(11) 0.0458(12) 0.0347(11) 0.0048(9) 0.0045(8) -0.0087(9)
C38 0.0276(11) 0.0410(11) 0.0429(12) -0.0042(9) 0.0051(9) -0.0010(9)
C39 0.0331(11) 0.0288(10) 0.0461(12) 0.0006(9) -0.0009(9) -0.0006(9)
C40 0.0277(10) 0.0282(9) 0.0286(9) 0.0008(7) -0.0030(7) -0.0077(8)

loop_
_atom_type_symbol
_atom_type_description
_atom_type_scat_dispersion_real
_atom_type_scat_dispersion_imag
_atom_type_scat_source
C C 0.0033 0.0016 'International Tables Vol C Tables 4.2.6.8 and 6.1.1.4'
H H 0.0000 0.0000 'International Tables Vol C Tables 4.2.6.8 and 6.1.1.4'
N N 0.0061 0.0033 'International Tables Vol C Tables 4.2.6.8 and 6.1.1.4'
O O 0.0106 0.0060 'International Tables Vol C Tables 4.2.6.8 and 6.1.1.4'
P P 0.1023 0.0942 'International Tables Vol C Tables 4.2.6.8 and 6.1.1.4'
Mo Mo -1.6832 0.6857 'International Tables Vol C Tables 4.2.6.8 and 6.1.1.4'

loop_
_geom_angle_atom_site_label_1
_geom_angle_atom_site_label_2
_geom_angle_atom_site_label_3
_geom_angle
O3 Mo1 O5 102.64(7)
O3 Mo1 O6 102.21(6)
O5 Mo1 O6 87.93(6)
O3 Mo1 O7 99.77(7)
O5 Mo1 O7 130.95(6)
O6 Mo1 O7 44.64(6)
O3 Mo1 O4 101.27(7)
O5 Mo1 O4 44.78(7)
O6 Mo1 O4 130.77(6)
O7 Mo1 O4 158.88(7)
O3 Mo1 O1 88.99(6)
O5 Mo1 O1 132.98(6)
O6 Mo1 O1 134.37(6)
O7 Mo1 O1 90.10(6)
O4 Mo1 O1 88.43(6)
O3 Mo1 O2 169.37(6)
O5 Mo1 O2 85.70(6)
O6 Mo1 O2 84.49(5)
O7 Mo1 O2 79.09(6)
O4 Mo1 O2 79.88(6)
O1 Mo1 O2 80.46(5)
C1 O1 Mo1 128.10(11)
C4 O2 Mo1 133.12(12)
O5 O4 Mo1 66.40(8)
O4 O5 Mo1 68.82(8)
O7 O6 Mo1 68.73(8)
O6 O7 Mo1 66.63(8)
C3 N1 N2 105.49(14)
C1 N2 N1 111.58(14)
C1 N2 C11 129.75(14)
N1 N2 C11 118.53(14)
O1 C1 N2 121.38(16)
O1 C1 C2 132.01(16)
N2 C1 C2 106.61(15)
C1 C2 C4 121.90(16)
C1 C2 C3 104.63(15)
C4 C2 C3 133.46(16)
N1 C3 C2 111.68(15)
N1 C3 C10 116.94(16)
C2 C3 C10 131.37(17)
O2 C4 C2 121.25(16)
O2 C4 C5 117.71(16)
C2 C4 C5 121.04(15)
C4 C5 C6 114.22(15)
C4 C5 H5A 108.7
C6 C5 H5A 108.7
C4 C5 H5B 108.7
C6 C5 H5B 108.7
H5A C5 H5B 107.6
C7 C6 C9 108.94(18)
C7 C6 C8 109.37(18)
C9 C6 C8 109.89(17)
C7 C6 C5 110.74(16)
C9 C6 C5 106.38(17)
C8 C6 C5 111.45(16)
C6 C7 H7A 109.5
C6 C7 H7B 109.5
H7A C7 H7B 109.5
C6 C7 H7C 109.5
H7A C7 H7C 109.5
H7B C7 H7C 109.5
C6 C8 H8A 109.5
C6 C8 H8B 109.5
H8A C8 H8B 109.5
C6 C8 H8C 109.5
H8A C8 H8C 109.5
H8B C8 H8C 109.5
C6 C9 H9A 109.5
C6 C9 H9B 109.5
H9A C9 H9B 109.5
C6 C9 H9C 109.5
H9A C9 H9C 109.5
H9B C9 H9C 109.5
C3 C10 H10A 109.5
C3 C10 H10B 109.5
H10A C10 H10B 109.5
C3 C10 H10C 109.5
H10A C10 H10C 109.5
H10B C10 H10C 109.5
C16 C11 C12 120.67(17)
C16 C11 N2 119.08(16)
C12 C11 N2 120.25(17)
C13 C12 C11 118.97(19)
C13 C12 H12 120.5
C11 C12 H12 120.5
C12 C13 C14 120.6(2)
C12 C13 H13 119.7
C14 C13 H13 119.7
C15 C14 C13 120.00(19)
C15 C14 H14 120.0
C13 C14 H14 120.0
C16 C15 C14 120.23(19)
C16 C15 H15 119.9
C14 C15 H15 119.9
C15 C16 C11 119.48(18)
C15 C16 H16 120.3
C11 C16 H16 120.3
C23 P1 C29 110.66(8)
C23 P1 C17 109.43(8)
C29 P1 C17 109.30(8)
C23 P1 C35 108.02(9)
C29 P1 C35 108.32(8)
C17 P1 C35 111.12(8)
C22 C17 C18 119.93(17)
C22 C17 P1 120.71(15)
C18 C17 P1 119.34(13)
C19 C18 C17 119.69(18)
C19 C18 H18 120.2
C17 C18 H18 120.2
C20 C19 C18 120.05(19)
C20 C19 H19 120.0
C18 C19 H19 120.0
C19 C20 C21 120.04(19)
C19 C20 H20 120.0
C21 C20 H20 120.0
C22 C21 C20 120.82(19)
C22 C21 H21 119.6
C20 C21 H21 119.6
C21 C22 C17 119.44(19)
C21 C22 H22 120.3
C17 C22 H22 120.3
C28 C23 C24 120.01(17)
C28 C23 P1 121.57(14)
C24 C23 P1 118.36(14)
C25 C24 C23 120.19(19)
C25 C24 H24 119.9
C23 C24 H24 119.9
C26 C25 C24 119.57(19)
C26 C25 H25 120.2
C24 C25 H25 120.2
C25 C26 C27 120.61(19)
C25 C26 H26 119.7
C27 C26 H26 119.7
C26 C27 C28 120.4(2)
C26 C27 H27 119.8
C28 C27 H27 119.8
C27 C28 C23 119.22(19)
C27 C28 H28 120.4
C23 C28 H28 120.4
C34 C29 C30 120.30(17)
C34 C29 P1 120.45(14)
C30 C29 P1 119.26(14)
C31 C30 C29 119.36(18)
C31 C30 H30 120.3
C29 C30 H30 120.3
C32 C31 C30 120.3(2)
C32 C31 H31 119.9
C30 C31 H31 119.9
C33 C32 C31 120.52(19)
C33 C32 H32 119.7
C31 C32 H32 119.7
C32 C33 C34 120.08(19)
C32 C33 H33 120.0
C34 C33 H33 120.0
C33 C34 C29 119.46(19)
C33 C34 H34 120.3
C29 C34 H34 120.3
C40 C35 C36 120.22(17)
C40 C35 P1 120.90(14)
C36 C35 P1 118.68(14)
C37 C36 C35 119.76(18)
C37 C36 H36 120.1
C35 C36 H36 120.1
C36 C37 C38 119.99(19)
C36 C37 H37 120.0
C38 C37 H37 120.0
C39 C38 C37 120.48(19)
C39 C38 H38 119.8
C37 C38 H38 119.8
C38 C39 C40 120.20(19)
C38 C39 H39 119.9
C40 C39 H39 119.9
C39 C40 C35 119.34(18)
C39 C40 H40 120.3
C35 C40 H40 120.3

loop_
_geom_bond_atom_site_label_1
_geom_bond_atom_site_label_2
_geom_bond_distance
Mo1 O3 1.6856(13)
Mo1 O5 1.9181(15)
Mo1 O6 1.9214(13)
Mo1 O7 1.9506(14)
Mo1 O4 1.9517(15)
Mo1 O1 2.0806(12)
Mo1 O2 2.2783(13)
O1 C1 1.296(2)
O2 C4 1.251(2)
O4 O5 1.474(2)
O6 O7 1.4707(19)
N1 C3 1.314(2)
N1 N2 1.398(2)
N2 C1 1.359(2)
N2 C11 1.421(2)
C1 C2 1.407(2)
C2 C4 1.430(3)
C2 C3 1.436(2)
C3 C10 1.498(2)
C4 C5 1.503(2)
C5 C6 1.555(3)
C5 H5A 0.9900
C5 H5B 0.9900
C6 C7 1.524(3)
C6 C9 1.530(3)
C6 C8 1.534(3)
C7 H7A 0.9800
C7 H7B 0.9800
C7 H7C 0.9800
C8 H8A 0.9800
C8 H8B 0.9800
C8 H8C 0.9800
C9 H9A 0.9800
C9 H9B 0.9800
C9 H9C 0.9800
C10 H10A 0.9800
C10 H10B 0.9800
C10 H10C 0.9800
C11 C16 1.390(3)
C11 C12 1.392(3)
C12 C13 1.381(3)
C12 H12 0.9500
C13 C14 1.384(3)
C13 H13 0.9500
C14 C15 1.383(3)
C14 H14 0.9500
C15 C16 1.380(3)
C15 H15 0.9500
C16 H16 0.9500
P1 C23 1.7945(18)
P1 C29 1.7961(18)
P1 C17 1.7972(18)
P1 C35 1.8002(18)
C17 C22 1.395(3)
C17 C18 1.399(3)
C18 C19 1.390(3)
C18 H18 0.9500
C19 C20 1.384(3)
C19 H19 0.9500
C20 C21 1.383(3)
C20 H20 0.9500
C21 C22 1.382(3)
C21 H21 0.9500
C22 H22 0.9500
C23 C28 1.391(3)
C23 C24 1.396(3)
C24 C25 1.381(3)
C24 H24 0.9500
C25 C26 1.380(3)
C25 H25 0.9500
C26 C27 1.383(3)
C26 H26 0.9500
C27 C28 1.385(3)
C27 H27 0.9500
C28 H28 0.9500
C29 C34 1.395(3)
C29 C30 1.395(3)
C30 C31 1.387(3)
C30 H30 0.9500
C31 C32 1.382(3)
C31 H31 0.9500
C32 C33 1.379(3)
C32 H32 0.9500
C33 C34 1.390(3)
C33 H33 0.9500
C34 H34 0.9500
C35 C40 1.393(3)
C35 C36 1.396(3)
C36 C37 1.383(3)
C36 H36 0.9500
C37 C38 1.384(3)
C37 H37 0.9500
C38 C39 1.382(3)
C38 H38 0.9500
C39 C40 1.390(3)
C39 H39 0.9500
C40 H40 0.9500

loop_
_geom_torsion_atom_site_label_1
_geom_torsion_atom_site_label_2
_geom_torsion_atom_site_label_3
_geom_torsion_atom_site_label_4
_geom_torsion
C3 N1 N2 C1 1.43(19)
C3 N1 N2 C11 177.59(15)
Mo1 O1 C1 N2 -165.86(12)
Mo1 O1 C1 C2 14.4(3)
N1 N2 C1 O1 179.09(15)
C11 N2 C1 O1 3.5(3)
N1 N2 C1 C2 -1.13(19)
C11 N2 C1 C2 -176.75(16)
O1 C1 C2 C4 1.3(3)
N2 C1 C2 C4 -178.40(16)
O1 C1 C2 C3 -179.86(19)
N2 C1 C2 C3 0.40(18)
N2 N1 C3 C2 -1.14(19)
N2 N1 C3 C10 178.13(15)
C1 C2 C3 N1 0.5(2)
C4 C2 C3 N1 179.08(18)
C1 C2 C3 C10 -178.64(18)
C4 C2 C3 C10 0.0(3)
Mo1 O2 C4 C2 -10.0(3)
Mo1 O2 C4 C5 170.19(12)
C1 C2 C4 O2 -3.3(3)
C3 C2 C4 O2 178.28(18)
C1 C2 C4 C5 176.44(16)
C3 C2 C4 C5 -2.0(3)
O2 C4 C5 C6 -72.7(2)
C2 C4 C5 C6 107.5(2)
C4 C5 C6 C7 78.7(2)
C4 C5 C6 C9 -163.09(17)
C4 C5 C6 C8 -43.3(2)
C1 N2 C11 C16 141.33(18)
N1 N2 C11 C16 -34.0(2)
C1 N2 C11 C12 -39.5(3)
N1 N2 C11 C12 145.16(17)
C16 C11 C12 C13 -1.0(3)
N2 C11 C12 C13 179.86(17)
C11 C12 C13 C14 -0.8(3)
C12 C13 C14 C15 1.4(3)
C13 C14 C15 C16 -0.2(3)
C14 C15 C16 C11 -1.5(3)
C12 C11 C16 C15 2.1(3)
N2 C11 C16 C15 -178.69(16)
C23 P1 C17 C22 13.17(19)
C29 P1 C17 C22 134.49(16)
C35 P1 C17 C22 -106.02(17)
C23 P1 C17 C18 -168.40(15)
C29 P1 C17 C18 -47.08(17)
C35 P1 C17 C18 72.41(17)
C22 C17 C18 C19 1.7(3)
P1 C17 C18 C19 -176.76(14)
C17 C18 C19 C20 -2.0(3)
C18 C19 C20 C21 1.1(3)
C19 C20 C21 C22 0.2(3)
C20 C21 C22 C17 -0.6(3)
C18 C17 C22 C21 -0.4(3)
P1 C17 C22 C21 178.02(16)
C29 P1 C23 C28 -23.93(18)
C17 P1 C23 C28 96.57(17)
C35 P1 C23 C28 -142.34(16)
C29 P1 C23 C24 158.93(15)
C17 P1 C23 C24 -80.57(17)
C35 P1 C23 C24 40.52(17)
C28 C23 C24 C25 0.6(3)
P1 C23 C24 C25 177.83(16)
C23 C24 C25 C26 -0.1(3)
C24 C25 C26 C27 -0.2(3)
C25 C26 C27 C28 0.0(4)
C26 C27 C28 C23 0.6(3)
C24 C23 C28 C27 -0.9(3)
P1 C23 C28 C27 -177.96(16)
C23 P1 C29 C34 -109.08(16)
C17 P1 C29 C34 130.35(15)
C35 P1 C29 C34 9.15(18)
C23 P1 C29 C30 70.43(17)
C17 P1 C29 C30 -50.14(17)
C35 P1 C29 C30 -171.34(15)
C34 C29 C30 C31 0.4(3)
P1 C29 C30 C31 -179.12(15)
C29 C30 C31 C32 -1.4(3)
C30 C31 C32 C33 1.3(3)
C31 C32 C33 C34 -0.2(3)
C32 C33 C34 C29 -0.9(3)
C30 C29 C34 C33 0.7(3)
P1 C29 C34 C33 -179.75(15)
C23 P1 C35 C40 -144.23(15)
C29 P1 C35 C40 95.87(16)
C17 P1 C35 C40 -24.19(18)
C23 P1 C35 C36 40.93(17)
C29 P1 C35 C36 -78.97(17)
C17 P1 C35 C36 160.97(15)
C40 C35 C36 C37 -1.2(3)
P1 C35 C36 C37 173.73(16)
C35 C36 C37 C38 0.2(3)
C36 C37 C38 C39 0.4(3)
C37 C38 C39 C40 0.0(3)
C38 C39 C40 C35 -0.9(3)
C36 C35 C40 C39 1.5(3)
P1 C35 C40 C39 -173.24(15)
